data_1574973
loop_
_publ_author_name
'Ghosh, Moushakhi'
'Gaurav, Kumar'
'Panwaria, Prakash'
'Panday, Rishukumar'
'Tothadi, Srinu'
'Khan, Shabana'

_publ_section_title
;
 Driving diverse bond functionalisation with <i>N</i>-heterocyclic
 silylene-coinage metal-aryl complexes.
;
_journal_issue 32
_journal_name_full 'Chemical science'
_journal_page_first 14518
_journal_page_last 14533
_journal_paper_doi 10.1039/d5sc00879d
_journal_volume 16
_journal_year 2025
_chemical_formula_moiety 'C36 H64 Cu N3 Si3, C4'
_chemical_formula_sum 'C40 H64 Cu N3 Si3'
_chemical_formula_weight 734.75
_space_group_crystal_system monoclinic
_space_group_IT_number 14
_space_group_name_Hall '-P 2ybc'
_space_group_name_H-M_alt 'P 1 21/c 1'
_atom_sites_solution_hydrogens geom
_audit_block_doi 10.5517/ccdc.csd.cc2hbsk6
_audit_creation_date 2023-06-07
_audit_creation_method
;
Olex2 1.2
(compiled 2018.05.29 svn.r3508 for OlexSys, GUI svn.r5506)
;
_audit_update_record
;
2023-11-20 deposited with the CCDC.	2025-06-30 downloaded from the CCDC.
;
_cell_angle_alpha 90
_cell_angle_beta 102.979(2)
_cell_angle_gamma 90
_cell_formula_units_Z 4
_cell_length_a 21.7756(10)
_cell_length_b 9.2187(5)
_cell_length_c 22.1281(12)
_cell_measurement_reflns_used 9166
_cell_measurement_temperature 150
_cell_measurement_theta_max 28.23
_cell_measurement_theta_min 2.40
_cell_volume 4328.6(4)
_computing_molecular_graphics 'Olex2 (Dolomanov et al., 2009)'
_computing_publication_material 'Olex2 (Dolomanov et al., 2009)'
_computing_structure_refinement 'ShelXL (Sheldrick, 2015)'
_computing_structure_solution 'SHELXT 2014/5 (Sheldrick, 2014)'
_diffrn_ambient_temperature 150
_diffrn_measured_fraction_theta_full 1.000
_diffrn_measured_fraction_theta_max 0.995
_diffrn_measurement_device_type 'Bruker APEX-II CCD'
_diffrn_measurement_method '\f and \w scans'
_diffrn_radiation_type MoK\a
_diffrn_radiation_wavelength 0.71073
_diffrn_reflns_av_R_equivalents 0.1030
_diffrn_reflns_av_unetI/netI 0.0482
_diffrn_reflns_Laue_measured_fraction_full 1.000
_diffrn_reflns_Laue_measured_fraction_max 0.995
_diffrn_reflns_limit_h_max 28
_diffrn_reflns_limit_h_min -29
_diffrn_reflns_limit_k_max 12
_diffrn_reflns_limit_k_min -12
_diffrn_reflns_limit_l_max 29
_diffrn_reflns_limit_l_min -29
_diffrn_reflns_number 155660
_diffrn_reflns_point_group_measured_fraction_full 1.000
_diffrn_reflns_point_group_measured_fraction_max 0.995
_diffrn_reflns_theta_full 25.242
_diffrn_reflns_theta_max 28.436
_diffrn_reflns_theta_min 1.889
_diffrn_standards_number 0
_exptl_absorpt_coefficient_mu 0.616
_exptl_absorpt_correction_T_max 0.7457
_exptl_absorpt_correction_T_min 0.7043
_exptl_absorpt_correction_type multi-scan
_exptl_absorpt_process_details
'SADABS-2016/2 (Bruker,2016/2) was used for absorption correction. wR2(int) was 0.1258 before and 0.0667 after correction. The Ratio of minimum to maximum transmission is 0.9445. The \l/2 correction factor is Not present.'
_exptl_crystal_colour colourless
_exptl_crystal_colour_primary colourless
_exptl_crystal_density_diffrn 1.127
_exptl_crystal_description block
_exptl_crystal_F_000 1584
_exptl_crystal_size_max 0.16
_exptl_crystal_size_mid 0.14
_exptl_crystal_size_min 0.11
_refine_diff_density_max 0.768
_refine_diff_density_min -0.489
_refine_diff_density_rms 0.147
_refine_ls_extinction_coef 0.0083(4)
_refine_ls_extinction_expression Fc^*^=kFc[1+0.001xFc^2^\l^3^/sin(2\q)]^-1/4^
_refine_ls_extinction_method 'SHELXL-2018/3 (Sheldrick 2018)'
_refine_ls_goodness_of_fit_ref 1.150
_refine_ls_hydrogen_treatment constr
_refine_ls_matrix_type full
_refine_ls_number_parameters 453
_refine_ls_number_reflns 10866
_refine_ls_number_restraints 0
_refine_ls_restrained_S_all 1.150
_refine_ls_R_factor_all 0.0887
_refine_ls_R_factor_gt 0.0537
_refine_ls_shift/su_max 0.001
_refine_ls_shift/su_mean 0.000
_refine_ls_structure_factor_coef Fsqd
_refine_ls_weighting_details 'w=1/[\s^2^(Fo^2^)+(0.0610P)^2^+2.1185P] where P=(Fo^2^+2Fc^2^)/3'
_refine_ls_weighting_scheme calc
_refine_ls_wR_factor_gt 0.1138
_refine_ls_wR_factor_ref 0.1332
_reflns_Friedel_coverage 0.000
_reflns_number_gt 7997
_reflns_number_total 10866
_reflns_threshold_expression 'I > 2\s(I)'
_cod_data_source_file d5sc00879d2.cif
_cod_data_source_block a1_a_CCDC2
_cod_depositor_comments 'Adding full bibliography for 1574965--1574988.cif.'
_cod_database_code 1574973
_shelx_shelxl_version_number 2018/3
_shelx_space_group_comment
;
The symmetry employed for this shelxl refinement is uniquely defined
by the following loop, which should always be used as a source of
symmetry information in preference to the above space-group names.
They are only intended as comments.
;
_shelx_estimated_absorpt_t_max 0.935
_shelx_estimated_absorpt_t_min 0.908
_olex2_refinement_description
;
1. Fixed Uiso
 At 1.2 times of:
  All C(H) groups
 At 1.5 times of:
  All C(H,H,H) groups
2. Others
 Sof(C30B)=1-FVAR(1)
 Sof(C30A)=FVAR(1)
3.a Ternary CH refined with riding coordinates:
 C11(H11), C8(H8), C14(H14)
3.b Aromatic/amide H refined with riding coordinates:
 C37(H37), C6(H6), C4(H4), C36(H36), C33(H33), C35(H35), C34(H34)
3.c Idealised Me refined as rotating group:
 C19(H19A,H19B,H19C), C22(H22A,H22B,H22C), C9(H9A,H9B,H9C), C24(H24A,H24B,
 H24C), C26(H26A,H26B,H26C), C18(H18A,H18B,H18C), C30(H30A,H30B,H30C), C20(H20A,
 H20B,H20C), C10(H10A,H10B,H10C), C21(H21A,H21B,H21C), C29(H29A,H29B,H29C),
 C25(H25A,H25B,H25C), C17(H17A,H17B,H17C), C13(H13A,H13B,H13C), C12(H12A,H12B,
 H12C), C27(H27A,H27B,H27C), C16(H16A,H16B,H16C), C15(H15A,H15B,H15C)
;
_olex2_submission_special_instructions 'No special instructions were received'

loop_
_space_group_symop_operation_xyz
'x, y, z'
'-x, y+1/2, -z+1/2'
'-x, -y, -z'
'x, -y-1/2, z-1/2'

loop_
_atom_site_label
_atom_site_type_symbol
_atom_site_fract_x
_atom_site_fract_y
_atom_site_fract_z
_atom_site_U_iso_or_equiv
_atom_site_adp_type
_atom_site_occupancy
_atom_site_site_symmetry_order
_atom_site_calc_flag
_atom_site_refinement_flags_posn
_atom_site_refinement_flags_adp
_atom_site_refinement_flags_occupancy
_atom_site_disorder_assembly
_atom_site_disorder_group
Cu1 Cu 0.23688(2) 0.32743(3) 0.74886(2) 0.01857(10) Uani 1 1 d . . . . .
Si1 Si 0.27265(3) 0.16526(7) 0.68959(3) 0.01627(14) Uani 1 1 d . . . . .
Si3 Si 0.38452(3) 0.11636(8) 0.78761(3) 0.02196(16) Uani 1 1 d . . . . .
Si2 Si 0.38036(3) -0.02936(8) 0.66264(3) 0.02399(16) Uani 1 1 d . . . . .
N1 N 0.25679(9) 0.2352(2) 0.60867(9) 0.0178(4) Uani 1 1 d . . . . .
N2 N 0.21052(9) 0.0548(2) 0.63978(9) 0.0179(4) Uani 1 1 d . . . . .
N3 N 0.34368(8) 0.0729(2) 0.71131(9) 0.0188(4) Uani 1 1 d . . . . .
C32 C 0.15399(11) 0.1591(2) 0.53673(11) 0.0205(5) Uani 1 1 d . . . . .
C1 C 0.20141(11) 0.4852(2) 0.78779(11) 0.0184(5) Uani 1 1 d . . . . .
C37 C 0.16189(12) 0.0993(3) 0.48148(11) 0.0248(5) Uani 1 1 d . . . . .
H37 H 0.200600 0.053983 0.479603 0.030 Uiso 1 1 calc R . . . .
C31 C 0.20603(11) 0.1494(2) 0.59327(11) 0.0185(5) Uani 1 1 d . . . . .
C3 C 0.23846(11) 0.5727(3) 0.83418(11) 0.0197(5) Uani 1 1 d . . . . .
C7 C 0.13721(11) 0.5230(3) 0.76849(11) 0.0208(5) Uani 1 1 d . . . . .
C28 C 0.26973(12) 0.3761(3) 0.58173(12) 0.0253(5) Uani 1 1 d . . . . .
C6 C 0.11244(11) 0.6416(3) 0.79410(12) 0.0259(6) Uani 1 1 d . . . . .
H6 H 0.069066 0.664508 0.779830 0.031 Uiso 1 1 calc R . . . .
C23 C 0.16882(11) -0.0642(3) 0.65076(11) 0.0224(5) Uani 1 1 d . . . . .
C5 C 0.14930(12) 0.7270(3) 0.83976(12) 0.0266(6) Uani 1 1 d . . . . .
C19 C 0.45362(12) -0.0043(3) 0.81748(13) 0.0321(6) Uani 1 1 d . . . . .
H19A H 0.438941 -0.103900 0.820647 0.048 Uiso 1 1 calc GR . . . .
H19B H 0.476048 0.029393 0.858522 0.048 Uiso 1 1 calc GR . . . .
H19C H 0.482117 -0.001635 0.788945 0.048 Uiso 1 1 calc GR . . . .
C4 C 0.21265(12) 0.6899(3) 0.85973(12) 0.0257(5) Uani 1 1 d . . . . .
H4 H 0.238853 0.745594 0.891464 0.031 Uiso 1 1 calc R . . . .
C11 C 0.30845(11) 0.5398(3) 0.85607(11) 0.0228(5) Uani 1 1 d . . . . .
H11 H 0.318016 0.457803 0.830041 0.027 Uiso 1 1 calc R . . . .
C36 C 0.11320(13) 0.1058(3) 0.42891(12) 0.0332(6) Uani 1 1 d . . . . .
H36 H 0.118590 0.064793 0.391049 0.040 Uiso 1 1 calc R . . . .
C33 C 0.09761(12) 0.2253(3) 0.53959(13) 0.0318(6) Uani 1 1 d . . . . .
H33 H 0.092091 0.266384 0.577392 0.038 Uiso 1 1 calc R . . . .
C22 C 0.40221(13) -0.2149(3) 0.69308(13) 0.0306(6) Uani 1 1 d . . . . .
H22A H 0.432120 -0.208034 0.733319 0.046 Uiso 1 1 calc GR . . . .
H22B H 0.421708 -0.267940 0.663877 0.046 Uiso 1 1 calc GR . . . .
H22C H 0.364306 -0.266438 0.698095 0.046 Uiso 1 1 calc GR . . . .
C9 C 0.05590(13) 0.3259(3) 0.75005(14) 0.0356(7) Uani 1 1 d . . . . .
H9A H 0.084603 0.267812 0.781246 0.053 Uiso 1 1 calc GR . . . .
H9B H 0.031340 0.261723 0.718334 0.053 Uiso 1 1 calc GR . . . .
H9C H 0.027291 0.380602 0.769998 0.053 Uiso 1 1 calc GR . . . .
C24 C 0.21026(13) -0.1639(3) 0.69800(13) 0.0309(6) Uani 1 1 d . . . . .
H24A H 0.243847 -0.204403 0.680135 0.046 Uiso 1 1 calc GR . . . .
H24B H 0.184598 -0.242954 0.708806 0.046 Uiso 1 1 calc GR . . . .
H24C H 0.228942 -0.108432 0.735385 0.046 Uiso 1 1 calc GR . . . .
C8 C 0.09388(11) 0.4310(3) 0.71990(12) 0.0247(5) Uani 1 1 d . . . . .
H8 H 0.121594 0.370769 0.699441 0.030 Uiso 1 1 calc R . . . .
C26 C 0.14187(13) -0.1485(3) 0.59152(13) 0.0312(6) Uani 1 1 d . . . . .
H26A H 0.111031 -0.088100 0.563394 0.047 Uiso 1 1 calc GR . . . .
H26B H 0.121217 -0.236723 0.601718 0.047 Uiso 1 1 calc GR . . . .
H26C H 0.176016 -0.174849 0.571349 0.047 Uiso 1 1 calc GR . . . .
C35 C 0.05723(14) 0.1714(4) 0.43159(14) 0.0408(7) Uani 1 1 d . . . . .
H35 H 0.023934 0.175826 0.395583 0.049 Uiso 1 1 calc R . . . .
C18 C 0.41640(12) 0.3043(3) 0.78880(14) 0.0333(6) Uani 1 1 d . . . . .
H18A H 0.447822 0.308357 0.763328 0.050 Uiso 1 1 calc GR . . . .
H18B H 0.436173 0.331543 0.831551 0.050 Uiso 1 1 calc GR . . . .
H18C H 0.381978 0.371749 0.772149 0.050 Uiso 1 1 calc GR . . . .
C30 C 0.27708(16) 0.3561(3) 0.51540(13) 0.0404(7) Uani 1 1 d . . . . .
H30A H 0.309027 0.281797 0.514477 0.061 Uiso 1 1 calc GR . . . .
H30B H 0.290211 0.448061 0.499977 0.061 Uiso 1 1 calc GR . . . .
H30C H 0.236724 0.325696 0.489074 0.061 Uiso 1 1 calc GR . . . .
C14 C 0.12064(14) 0.8550(3) 0.86695(14) 0.0373(7) Uani 1 1 d . . . . .
H14 H 0.079123 0.875017 0.838092 0.045 Uiso 1 1 calc R . . . .
C20 C 0.45185(14) 0.0686(3) 0.65047(16) 0.0415(8) Uani 1 1 d . . . . .
H20A H 0.439694 0.164905 0.633118 0.062 Uiso 1 1 calc GR . . . .
H20B H 0.471057 0.013331 0.621655 0.062 Uiso 1 1 calc GR . . . .
H20C H 0.482264 0.078798 0.690246 0.062 Uiso 1 1 calc GR . . . .
C10 C 0.05076(14) 0.5180(4) 0.66864(14) 0.0400(7) Uani 1 1 d . . . . .
H10A H 0.021008 0.574605 0.686388 0.060 Uiso 1 1 calc GR . . . .
H10B H 0.027403 0.451532 0.637167 0.060 Uiso 1 1 calc GR . . . .
H10C H 0.076220 0.583807 0.649473 0.060 Uiso 1 1 calc GR . . . .
C34 C 0.04933(13) 0.2312(4) 0.48680(15) 0.0420(8) Uani 1 1 d . . . . .
H34 H 0.010562 0.276482 0.488482 0.050 Uiso 1 1 calc R . . . .
C21 C 0.32859(15) -0.0618(4) 0.58474(13) 0.0451(8) Uani 1 1 d . . . . .
H21A H 0.290243 -0.112073 0.589329 0.068 Uiso 1 1 calc GR . . . .
H21B H 0.350972 -0.121658 0.560053 0.068 Uiso 1 1 calc GR . . . .
H21C H 0.317261 0.031286 0.563802 0.068 Uiso 1 1 calc GR . . . .
C29 C 0.33152(14) 0.4294(3) 0.62157(14) 0.0381(7) Uani 1 1 d . . . . .
H29A H 0.326989 0.442727 0.664296 0.057 Uiso 1 1 calc GR . . . .
H29B H 0.342866 0.522097 0.605313 0.057 Uiso 1 1 calc GR . . . .
H29C H 0.364661 0.357923 0.620880 0.057 Uiso 1 1 calc GR . . . .
C25 C 0.11532(13) -0.0034(3) 0.67767(14) 0.0356(7) Uani 1 1 d . . . . .
H25A H 0.133013 0.054756 0.714550 0.053 Uiso 1 1 calc GR . . . .
H25B H 0.090672 -0.083619 0.689113 0.053 Uiso 1 1 calc GR . . . .
H25C H 0.087981 0.057701 0.646596 0.053 Uiso 1 1 calc GR . . . .
C17 C 0.33254(12) 0.0973(3) 0.84385(12) 0.0301(6) Uani 1 1 d . . . . .
H17A H 0.299413 0.171330 0.835169 0.045 Uiso 1 1 calc GR . . . .
H17B H 0.357692 0.109983 0.886181 0.045 Uiso 1 1 calc GR . . . .
H17C H 0.313275 0.000728 0.839696 0.045 Uiso 1 1 calc GR . . . .
C13 C 0.32499(15) 0.4886(4) 0.92259(15) 0.0538(10) Uani 1 1 d . . . . .
H13A H 0.314593 0.564638 0.949583 0.081 Uiso 1 1 calc GR . . . .
H13B H 0.370181 0.467198 0.934646 0.081 Uiso 1 1 calc GR . . . .
H13C H 0.300939 0.400701 0.926705 0.081 Uiso 1 1 calc GR . . . .
C12 C 0.34948(14) 0.6651(4) 0.84636(19) 0.0522(9) Uani 1 1 d . . . . .
H12A H 0.337569 0.696771 0.803031 0.078 Uiso 1 1 calc GR . . . .
H12B H 0.393719 0.634508 0.856164 0.078 Uiso 1 1 calc GR . . . .
H12C H 0.343885 0.745517 0.873574 0.078 Uiso 1 1 calc GR . . . .
C015 C 0.4491(2) 0.4680(9) 0.5055(2) 0.0712(14) Uani 1 1 d . . . . .
C27 C 0.21842(16) 0.4865(3) 0.58448(19) 0.0517(9) Uani 1 1 d . . . . .
H27A H 0.178495 0.454256 0.557913 0.078 Uiso 1 1 calc GR . . . .
H27B H 0.230107 0.580827 0.569994 0.078 Uiso 1 1 calc GR . . . .
H27C H 0.213651 0.495463 0.627321 0.078 Uiso 1 1 calc GR . . . .
C16 C 0.1065(2) 0.8155(4) 0.92898(18) 0.0712(13) Uani 1 1 d . . . . .
H16A H 0.079061 0.729956 0.923981 0.107 Uiso 1 1 calc GR . . . .
H16B H 0.085213 0.896996 0.944124 0.107 Uiso 1 1 calc GR . . . .
H16C H 0.145931 0.794076 0.958884 0.107 Uiso 1 1 calc GR . . . .
C15 C 0.15853(18) 0.9918(4) 0.87016(18) 0.0562(10) Uani 1 1 d . . . . .
H15A H 0.198945 0.979211 0.899877 0.084 Uiso 1 1 calc GR . . . .
H15B H 0.135276 1.072112 0.883608 0.084 Uiso 1 1 calc GR . . . .
H15C H 0.166120 1.013557 0.829102 0.084 Uiso 1 1 calc GR . . . .
C40 C 0.5169(3) 0.2658(8) 0.4952(3) 0.0986(18) Uani 1 1 d . . . . .
C2 C 0.4349(5) 0.612(2) 0.5077(4) 0.227(6) Uani 1 1 d . . . . .
C30A C 0.5034(3) 0.4168(12) 0.4982(3) 0.052(4) Uani 0.445(13) 1 d . . P A 1
C30B C 0.4620(6) 0.3298(16) 0.5025(4) 0.100(5) Uani 0.555(13) 1 d . . P A 2

loop_
_atom_site_aniso_label
_atom_site_aniso_U_11
_atom_site_aniso_U_22
_atom_site_aniso_U_33
_atom_site_aniso_U_23
_atom_site_aniso_U_13
_atom_site_aniso_U_12
Cu1 0.01800(15) 0.01868(16) 0.01930(16) -0.00404(12) 0.00475(11) 0.00169(11)
Si1 0.0162(3) 0.0161(3) 0.0161(3) -0.0023(2) 0.0028(2) 0.0007(2)
Si3 0.0178(3) 0.0255(4) 0.0208(3) -0.0037(3) 0.0006(3) -0.0004(3)
Si2 0.0233(3) 0.0267(4) 0.0226(4) -0.0010(3) 0.0067(3) 0.0084(3)
N1 0.0200(10) 0.0155(10) 0.0176(10) 0.0002(8) 0.0040(8) -0.0005(8)
N2 0.0196(9) 0.0162(10) 0.0173(10) -0.0011(8) 0.0029(8) -0.0010(8)
N3 0.0163(9) 0.0194(10) 0.0199(10) -0.0015(8) 0.0022(8) 0.0026(8)
C32 0.0223(12) 0.0164(12) 0.0207(12) 0.0024(9) 0.0005(9) 0.0006(9)
C1 0.0214(11) 0.0167(11) 0.0186(12) 0.0011(9) 0.0080(9) 0.0002(9)
C37 0.0287(13) 0.0236(13) 0.0212(13) 0.0001(10) 0.0038(10) -0.0010(10)
C31 0.0205(11) 0.0179(12) 0.0178(11) -0.0025(9) 0.0061(9) 0.0045(9)
C3 0.0217(11) 0.0215(12) 0.0173(12) -0.0006(9) 0.0070(9) 0.0002(9)
C7 0.0226(12) 0.0197(12) 0.0220(12) 0.0009(10) 0.0094(10) 0.0002(9)
C28 0.0308(13) 0.0168(12) 0.0282(14) 0.0028(10) 0.0065(11) -0.0027(10)
C6 0.0197(12) 0.0275(14) 0.0323(14) 0.0014(11) 0.0094(11) 0.0032(10)
C23 0.0229(12) 0.0213(12) 0.0221(13) 0.0027(10) 0.0029(10) -0.0039(10)
C5 0.0295(13) 0.0220(13) 0.0302(14) -0.0044(11) 0.0110(11) 0.0045(11)
C19 0.0241(13) 0.0393(16) 0.0280(14) -0.0037(12) -0.0046(11) 0.0045(12)
C4 0.0290(13) 0.0238(13) 0.0248(13) -0.0078(10) 0.0072(11) -0.0021(10)
C11 0.0206(12) 0.0256(13) 0.0219(13) -0.0043(10) 0.0042(10) 0.0008(10)
C36 0.0440(16) 0.0328(15) 0.0195(13) -0.0011(11) 0.0003(12) -0.0063(13)
C33 0.0286(14) 0.0375(16) 0.0286(15) -0.0012(12) 0.0048(11) 0.0083(12)
C22 0.0291(14) 0.0246(14) 0.0369(16) -0.0054(12) 0.0049(12) 0.0051(11)
C9 0.0316(15) 0.0332(16) 0.0402(17) 0.0038(13) 0.0046(12) -0.0088(12)
C24 0.0337(14) 0.0268(14) 0.0297(14) 0.0093(12) 0.0016(12) -0.0079(11)
C8 0.0190(11) 0.0291(14) 0.0271(13) -0.0020(11) 0.0078(10) -0.0012(10)
C26 0.0374(15) 0.0203(13) 0.0318(15) -0.0006(11) -0.0011(12) -0.0113(11)
C35 0.0349(16) 0.0517(19) 0.0273(15) 0.0066(14) -0.0109(12) -0.0016(14)
C18 0.0242(13) 0.0352(16) 0.0398(16) -0.0116(13) 0.0058(12) -0.0057(11)
C30 0.0531(19) 0.0419(18) 0.0262(15) 0.0052(13) 0.0086(13) -0.0199(14)
C14 0.0361(15) 0.0377(17) 0.0379(17) -0.0125(13) 0.0076(13) 0.0129(13)
C20 0.0415(16) 0.0345(17) 0.058(2) 0.0112(15) 0.0320(15) 0.0097(13)
C10 0.0372(16) 0.0447(18) 0.0332(16) 0.0061(14) -0.0024(13) -0.0089(14)
C34 0.0255(14) 0.054(2) 0.0416(18) 0.0043(15) -0.0026(13) 0.0108(14)
C21 0.0521(18) 0.059(2) 0.0223(14) -0.0098(14) 0.0035(13) 0.0334(16)
C29 0.0480(17) 0.0266(15) 0.0361(16) 0.0011(12) 0.0020(13) -0.0168(13)
C25 0.0295(14) 0.0400(17) 0.0404(17) 0.0005(13) 0.0142(12) -0.0060(12)
C17 0.0322(14) 0.0375(16) 0.0195(13) 0.0012(11) 0.0035(11) 0.0025(12)
C13 0.0402(18) 0.083(3) 0.0367(18) 0.0210(18) 0.0063(14) 0.0174(18)
C12 0.0270(15) 0.050(2) 0.080(3) 0.0197(19) 0.0127(16) -0.0015(14)
C015 0.039(2) 0.131(5) 0.042(2) 0.002(3) 0.0071(17) -0.001(3)
C27 0.055(2) 0.0222(16) 0.083(3) 0.0157(16) 0.0260(19) 0.0121(14)
C16 0.119(4) 0.054(2) 0.059(2) 0.0023(19) 0.058(3) 0.036(2)
C15 0.076(2) 0.0311(18) 0.063(2) -0.0132(16) 0.017(2) 0.0136(17)
C40 0.077(4) 0.139(6) 0.079(4) 0.001(4) 0.015(3) 0.004(4)
C2 0.168(10) 0.43(2) 0.076(5) 0.010(9) 0.004(5) 0.079(13)
C30A 0.022(4) 0.115(9) 0.017(3) -0.003(4) 0.000(2) -0.002(5)
C30B 0.106(9) 0.132(11) 0.053(5) 0.010(6) 0.001(5) -0.038(8)

loop_
_atom_type_symbol
_atom_type_description
_atom_type_scat_dispersion_real
_atom_type_scat_dispersion_imag
_atom_type_scat_source
C C 0.0033 0.0016 'International Tables Vol C Tables 4.2.6.8 and 6.1.1.4'
H H 0.0000 0.0000 'International Tables Vol C Tables 4.2.6.8 and 6.1.1.4'
Cu Cu 0.3201 1.2651 'International Tables Vol C Tables 4.2.6.8 and 6.1.1.4'
N N 0.0061 0.0033 'International Tables Vol C Tables 4.2.6.8 and 6.1.1.4'
Si Si 0.0817 0.0704 'International Tables Vol C Tables 4.2.6.8 and 6.1.1.4'

loop_
_citation_id
_citation_doi
_citation_year
1 10.26434/chemrxiv-2024-7rpw5 2024

loop_
_geom_angle_atom_site_label_1
_geom_angle_atom_site_label_2
_geom_angle_atom_site_label_3
_geom_angle
_geom_angle_site_symmetry_1
_geom_angle_site_symmetry_3
_geom_angle_publ_flag
C1 Cu1 Si1 170.73(7) . . ?
Cu1 Si1 C31 110.81(6) . . ?
N1 Si1 Cu1 108.55(7) . . ?
N1 Si1 C31 35.66(8) . . ?
N2 Si1 Cu1 114.38(7) . . ?
N2 Si1 N1 70.38(9) . . ?
N2 Si1 C31 35.54(8) . . ?
N3 Si1 Cu1 124.77(7) . . ?
N3 Si1 N1 113.43(9) . . ?
N3 Si1 N2 112.49(9) . . ?
N3 Si1 C31 124.29(9) . . ?
N3 Si3 C19 113.28(11) . . ?
N3 Si3 C18 109.25(12) . . ?
N3 Si3 C17 111.38(11) . . ?
C19 Si3 C17 105.58(13) . . ?
C18 Si3 C19 106.28(13) . . ?
C18 Si3 C17 110.92(13) . . ?
N3 Si2 C22 112.75(12) . . ?
N3 Si2 C20 109.73(12) . . ?
N3 Si2 C21 113.00(11) . . ?
C22 Si2 C20 110.03(13) . . ?
C21 Si2 C22 103.91(14) . . ?
C21 Si2 C20 107.16(16) . . ?
C31 N1 Si1 90.24(14) . . ?
C31 N1 C28 129.5(2) . . ?
C28 N1 Si1 132.83(16) . . ?
C31 N2 Si1 90.97(14) . . ?
C31 N2 C23 132.0(2) . . ?
C23 N2 Si1 134.87(16) . . ?
Si1 N3 Si3 112.27(11) . . ?
Si1 N3 Si2 126.45(12) . . ?
Si2 N3 Si3 120.50(11) . . ?
C37 C32 C31 119.7(2) . . ?
C33 C32 C37 120.1(2) . . ?
C33 C32 C31 120.2(2) . . ?
C3 C1 Cu1 122.26(17) . . ?
C3 C1 C7 116.5(2) . . ?
C7 C1 Cu1 121.19(17) . . ?
C32 C37 H37 120.0 . . ?
C32 C37 C36 119.9(2) . . ?
C36 C37 H37 120.0 . . ?
N1 C31 Si1 54.10(12) . . ?
N1 C31 C32 127.4(2) . . ?
N2 C31 Si1 53.49(11) . . ?
N2 C31 N1 106.0(2) . . ?
N2 C31 C32 126.6(2) . . ?
C32 C31 Si1 167.87(17) . . ?
C1 C3 C11 119.1(2) . . ?
C4 C3 C1 121.5(2) . . ?
C4 C3 C11 119.4(2) . . ?
C1 C7 C8 119.5(2) . . ?
C6 C7 C1 121.2(2) . . ?
C6 C7 C8 119.3(2) . . ?
N1 C28 C30 110.6(2) . . ?
N1 C28 C29 105.9(2) . . ?
N1 C28 C27 111.2(2) . . ?
C30 C28 C27 110.9(3) . . ?
C29 C28 C30 109.2(2) . . ?
C29 C28 C27 108.9(2) . . ?
C7 C6 H6 119.1 . . ?
C5 C6 C7 121.9(2) . . ?
C5 C6 H6 119.1 . . ?
N2 C23 C24 105.61(19) . . ?
N2 C23 C26 111.7(2) . . ?
N2 C23 C25 110.0(2) . . ?
C24 C23 C25 109.8(2) . . ?
C26 C23 C24 109.7(2) . . ?
C26 C23 C25 110.0(2) . . ?
C6 C5 C4 117.5(2) . . ?
C6 C5 C14 120.5(2) . . ?
C4 C5 C14 122.0(2) . . ?
Si3 C19 H19A 109.5 . . ?
Si3 C19 H19B 109.5 . . ?
Si3 C19 H19C 109.5 . . ?
H19A C19 H19B 109.5 . . ?
H19A C19 H19C 109.5 . . ?
H19B C19 H19C 109.5 . . ?
C3 C4 H4 119.3 . . ?
C5 C4 C3 121.5(2) . . ?
C5 C4 H4 119.3 . . ?
C3 C11 H11 106.9 . . ?
C13 C11 C3 112.0(2) . . ?
C13 C11 H11 106.9 . . ?
C12 C11 C3 112.7(2) . . ?
C12 C11 H11 106.9 . . ?
C12 C11 C13 111.1(3) . . ?
C37 C36 H36 120.0 . . ?
C35 C36 C37 120.0(3) . . ?
C35 C36 H36 120.0 . . ?
C32 C33 H33 120.3 . . ?
C32 C33 C34 119.4(3) . . ?
C34 C33 H33 120.3 . . ?
Si2 C22 H22A 109.5 . . ?
Si2 C22 H22B 109.5 . . ?
Si2 C22 H22C 109.5 . . ?
H22A C22 H22B 109.5 . . ?
H22A C22 H22C 109.5 . . ?
H22B C22 H22C 109.5 . . ?
H9A C9 H9B 109.5 . . ?
H9A C9 H9C 109.5 . . ?
H9B C9 H9C 109.5 . . ?
C8 C9 H9A 109.5 . . ?
C8 C9 H9B 109.5 . . ?
C8 C9 H9C 109.5 . . ?
C23 C24 H24A 109.5 . . ?
C23 C24 H24B 109.5 . . ?
C23 C24 H24C 109.5 . . ?
H24A C24 H24B 109.5 . . ?
H24A C24 H24C 109.5 . . ?
H24B C24 H24C 109.5 . . ?
C7 C8 C9 110.9(2) . . ?
C7 C8 H8 106.7 . . ?
C7 C8 C10 114.4(2) . . ?
C9 C8 H8 106.7 . . ?
C9 C8 C10 110.9(2) . . ?
C10 C8 H8 106.7 . . ?
C23 C26 H26A 109.5 . . ?
C23 C26 H26B 109.5 . . ?
C23 C26 H26C 109.5 . . ?
H26A C26 H26B 109.5 . . ?
H26A C26 H26C 109.5 . . ?
H26B C26 H26C 109.5 . . ?
C36 C35 H35 120.0 . . ?
C36 C35 C34 120.0(3) . . ?
C34 C35 H35 120.0 . . ?
Si3 C18 H18A 109.5 . . ?
Si3 C18 H18B 109.5 . . ?
Si3 C18 H18C 109.5 . . ?
H18A C18 H18B 109.5 . . ?
H18A C18 H18C 109.5 . . ?
H18B C18 H18C 109.5 . . ?
C28 C30 H30A 109.5 . . ?
C28 C30 H30B 109.5 . . ?
C28 C30 H30C 109.5 . . ?
H30A C30 H30B 109.5 . . ?
H30A C30 H30C 109.5 . . ?
H30B C30 H30C 109.5 . . ?
C5 C14 H14 106.5 . . ?
C16 C14 C5 110.9(3) . . ?
C16 C14 H14 106.5 . . ?
C15 C14 C5 113.6(3) . . ?
C15 C14 H14 106.5 . . ?
C15 C14 C16 112.3(3) . . ?
Si2 C20 H20A 109.5 . . ?
Si2 C20 H20B 109.5 . . ?
Si2 C20 H20C 109.5 . . ?
H20A C20 H20B 109.5 . . ?
H20A C20 H20C 109.5 . . ?
H20B C20 H20C 109.5 . . ?
C8 C10 H10A 109.5 . . ?
C8 C10 H10B 109.5 . . ?
C8 C10 H10C 109.5 . . ?
H10A C10 H10B 109.5 . . ?
H10A C10 H10C 109.5 . . ?
H10B C10 H10C 109.5 . . ?
C33 C34 H34 119.8 . . ?
C35 C34 C33 120.4(3) . . ?
C35 C34 H34 119.8 . . ?
Si2 C21 H21A 109.5 . . ?
Si2 C21 H21B 109.5 . . ?
Si2 C21 H21C 109.5 . . ?
H21A C21 H21B 109.5 . . ?
H21A C21 H21C 109.5 . . ?
H21B C21 H21C 109.5 . . ?
C28 C29 H29A 109.5 . . ?
C28 C29 H29B 109.5 . . ?
C28 C29 H29C 109.5 . . ?
H29A C29 H29B 109.5 . . ?
H29A C29 H29C 109.5 . . ?
H29B C29 H29C 109.5 . . ?
C23 C25 H25A 109.5 . . ?
C23 C25 H25B 109.5 . . ?
C23 C25 H25C 109.5 . . ?
H25A C25 H25B 109.5 . . ?
H25A C25 H25C 109.5 . . ?
H25B C25 H25C 109.5 . . ?
Si3 C17 H17A 109.5 . . ?
Si3 C17 H17B 109.5 . . ?
Si3 C17 H17C 109.5 . . ?
H17A C17 H17B 109.5 . . ?
H17A C17 H17C 109.5 . . ?
H17B C17 H17C 109.5 . . ?
C11 C13 H13A 109.5 . . ?
C11 C13 H13B 109.5 . . ?
C11 C13 H13C 109.5 . . ?
H13A C13 H13B 109.5 . . ?
H13A C13 H13C 109.5 . . ?
H13B C13 H13C 109.5 . . ?
C11 C12 H12A 109.5 . . ?
C11 C12 H12B 109.5 . . ?
C11 C12 H12C 109.5 . . ?
H12A C12 H12B 109.5 . . ?
H12A C12 H12C 109.5 . . ?
H12B C12 H12C 109.5 . . ?
C2 C015 C30A 58.4(6) . 3_666 ?
C30A C015 C2 124.6(8) . . ?
C30A C015 C30A 66.2(8) . 3_666 ?
C30B C015 C2 179.0(8) . . ?
C30B C015 C30A 122.0(8) . 3_666 ?
C28 C27 H27A 109.5 . . ?
C28 C27 H27B 109.5 . . ?
C28 C27 H27C 109.5 . . ?
H27A C27 H27B 109.5 . . ?
H27A C27 H27C 109.5 . . ?
H27B C27 H27C 109.5 . . ?
C14 C16 H16A 109.5 . . ?
C14 C16 H16B 109.5 . . ?
C14 C16 H16C 109.5 . . ?
H16A C16 H16B 109.5 . . ?
H16A C16 H16C 109.5 . . ?
H16B C16 H16C 109.5 . . ?
C14 C15 H15A 109.5 . . ?
C14 C15 H15B 109.5 . . ?
C14 C15 H15C 109.5 . . ?
H15A C15 H15B 109.5 . . ?
H15A C15 H15C 109.5 . . ?
H15B C15 H15C 109.5 . . ?
C30A C40 C2 56.2(6) . 3_666 ?
C015 C2 C40 122.9(8) . 3_666 ?
C015 C2 C30A 65.3(8) . 3_666 ?
C30A C2 C40 57.6(7) 3_666 3_666 ?
C015 C30A C015 113.8(8) . 3_666 ?
C015 C30A C40 123.7(8) . . ?
C015 C30A C2 169.9(12) . 3_666 ?
C015 C30A C30A 62.5(6) . 3_666 ?
C015 C30A C30A 51.2(6) 3_666 3_666 ?
C40 C30A C015 122.5(6) . 3_666 ?
C40 C30A C30A 173.7(9) . 3_666 ?
C2 C30A C015 56.3(7) 3_666 3_666 ?
C2 C30A C40 66.3(9) 3_666 . ?
C2 C30A C30A 107.5(12) 3_666 3_666 ?
C015 C30B C40 128.7(10) . . ?

loop_
_geom_bond_atom_site_label_1
_geom_bond_atom_site_label_2
_geom_bond_distance
_geom_bond_site_symmetry_2
_geom_bond_publ_flag
Cu1 Si1 2.2407(7) . ?
Cu1 C1 1.937(2) . ?
Si1 N1 1.861(2) . ?
Si1 N2 1.847(2) . ?
Si1 N3 1.7361(19) . ?
Si1 C31 2.298(2) . ?
Si3 N3 1.768(2) . ?
Si3 C19 1.869(3) . ?
Si3 C18 1.864(3) . ?
Si3 C17 1.869(3) . ?
Si2 N3 1.753(2) . ?
Si2 C22 1.861(3) . ?
Si2 C20 1.871(3) . ?
Si2 C21 1.860(3) . ?
N1 C31 1.339(3) . ?
N1 C28 1.482(3) . ?
N2 C31 1.336(3) . ?
N2 C23 1.479(3) . ?
C32 C37 1.386(3) . ?
C32 C31 1.490(3) . ?
C32 C33 1.385(3) . ?
C1 C3 1.408(3) . ?
C1 C7 1.411(3) . ?
C37 H37 0.9500 . ?
C37 C36 1.388(4) . ?
C3 C4 1.395(3) . ?
C3 C11 1.522(3) . ?
C7 C6 1.395(3) . ?
C7 C8 1.520(3) . ?
C28 C30 1.523(4) . ?
C28 C29 1.515(4) . ?
C28 C27 1.523(4) . ?
C6 H6 0.9500 . ?
C6 C5 1.386(4) . ?
C23 C24 1.526(3) . ?
C23 C26 1.524(3) . ?
C23 C25 1.529(4) . ?
C5 C4 1.394(4) . ?
C5 C14 1.520(4) . ?
C19 H19A 0.9800 . ?
C19 H19B 0.9800 . ?
C19 H19C 0.9800 . ?
C4 H4 0.9500 . ?
C11 H11 1.0000 . ?
C11 C13 1.510(4) . ?
C11 C12 1.505(4) . ?
C36 H36 0.9500 . ?
C36 C35 1.374(4) . ?
C33 H33 0.9500 . ?
C33 C34 1.386(4) . ?
C22 H22A 0.9800 . ?
C22 H22B 0.9800 . ?
C22 H22C 0.9800 . ?
C9 H9A 0.9800 . ?
C9 H9B 0.9800 . ?
C9 H9C 0.9800 . ?
C9 C8 1.521(4) . ?
C24 H24A 0.9800 . ?
C24 H24B 0.9800 . ?
C24 H24C 0.9800 . ?
C8 H8 1.0000 . ?
C8 C10 1.528(4) . ?
C26 H26A 0.9800 . ?
C26 H26B 0.9800 . ?
C26 H26C 0.9800 . ?
C35 H35 0.9500 . ?
C35 C34 1.386(4) . ?
C18 H18A 0.9800 . ?
C18 H18B 0.9800 . ?
C18 H18C 0.9800 . ?
C30 H30A 0.9800 . ?
C30 H30B 0.9800 . ?
C30 H30C 0.9800 . ?
C14 H14 1.0000 . ?
C14 C16 1.517(5) . ?
C14 C15 1.501(5) . ?
C20 H20A 0.9800 . ?
C20 H20B 0.9800 . ?
C20 H20C 0.9800 . ?
C10 H10A 0.9800 . ?
C10 H10B 0.9800 . ?
C10 H10C 0.9800 . ?
C34 H34 0.9500 . ?
C21 H21A 0.9800 . ?
C21 H21B 0.9800 . ?
C21 H21C 0.9800 . ?
C29 H29A 0.9800 . ?
C29 H29B 0.9800 . ?
C29 H29C 0.9800 . ?
C25 H25A 0.9800 . ?
C25 H25B 0.9800 . ?
C25 H25C 0.9800 . ?
C17 H17A 0.9800 . ?
C17 H17B 0.9800 . ?
C17 H17C 0.9800 . ?
C13 H13A 0.9800 . ?
C13 H13B 0.9800 . ?
C13 H13C 0.9800 . ?
C12 H12A 0.9800 . ?
C12 H12B 0.9800 . ?
C12 H12C 0.9800 . ?
C015 C2 1.371(15) . ?
C015 C30A 1.316(9) . ?
C015 C30A 1.498(12) 3_666 ?
C015 C30B 1.309(13) . ?
C27 H27A 0.9800 . ?
C27 H27B 0.9800 . ?
C27 H27C 0.9800 . ?
C16 H16A 0.9800 . ?
C16 H16B 0.9800 . ?
C16 H16C 0.9800 . ?
C15 H15A 0.9800 . ?
C15 H15B 0.9800 . ?
C15 H15C 0.9800 . ?
C40 C2 1.547(17) 3_666 ?
C40 C30A 1.427(12) . ?
C40 C30B 1.375(15) . ?
C2 C30A 1.404(12) 3_666 ?
C30A C30A 1.55(2) 3_666 ?
